data_7013680
loop_
_publ_author_name
'Clarke, Matthew L.'
'Guy Orpen, A.'
'Pringle, Paul G.'
'Turley, Edward'

_publ_section_title
;
 Organometallic chemistry of bromodifluoromethyl substituted
 phosphines. The development of a novel nickel catalysed P?C bond
 forming reactionElectronic supplementary information (ESI) available:
 Selected spectroscopic data and procedures, and crystal structure
 information for trans-[Pd(Cy3P)2Br2]. See
 http://www.rsc.org/suppdata/dt/b3/b311799e/
;
_journal_issue 23
_journal_name_full 'Dalton Transactions'
_journal_page_first 4393
_journal_paper_doi 10.1039/b311799e
_journal_year 2003
_chemical_formula_moiety 'C36 H66 Br2 P2 Pd1'
_chemical_formula_sum 'C36 H66 Br2 P2 Pd'
_chemical_formula_weight 827.05
_space_group_IT_number 2
_symmetry_cell_setting triclinic
_symmetry_space_group_name_Hall '-P 1'
_symmetry_space_group_name_H-M 'P -1'
_atom_sites_solution_hydrogens geom
_atom_sites_solution_primary direct
_atom_sites_solution_secondary difmap
_audit_creation_method SHELXL-97
_cell_angle_alpha 112.589(2)
_cell_angle_beta 109.652(2)
_cell_angle_gamma 92.205(2)
_cell_formula_units_Z 1
_cell_length_a 9.9954(15)
_cell_length_b 10.1866(15)
_cell_length_c 10.7114(16)
_cell_measurement_temperature 173(2)
_cell_volume 930.5(2)
_computing_cell_refinement 'Bruker SMART'
_computing_data_collection 'Bruker SMART'
_computing_data_reduction 'Bruker SAINT'
_computing_molecular_graphics 'Bruker SHELXTL'
_computing_publication_material 'Bruker SHELXTL'
_computing_structure_refinement 'SHELXL-97 (Sheldrick, 1997)'
_computing_structure_solution 'SHELXS-97 (Sheldrick, 1990)'
_diffrn_ambient_temperature 173(2)
_diffrn_detector_area_resol_mean 8.2
_diffrn_measured_fraction_theta_full 0.983
_diffrn_measured_fraction_theta_max 0.983
_diffrn_measurement_device_type 'CCD area detector'
_diffrn_measurement_method 'Frames, each covering 0.3 \% in \w'
_diffrn_radiation_monochromator graphite
_diffrn_radiation_source 'fine-focus sealed tube'
_diffrn_radiation_type MoK\a
_diffrn_radiation_wavelength 0.71073
_diffrn_reflns_av_R_equivalents 0.0232
_diffrn_reflns_av_sigmaI/netI 0.0399
_diffrn_reflns_limit_h_max 12
_diffrn_reflns_limit_h_min -12
_diffrn_reflns_limit_k_max 13
_diffrn_reflns_limit_k_min -13
_diffrn_reflns_limit_l_max 13
_diffrn_reflns_limit_l_min -13
_diffrn_reflns_number 9717
_diffrn_reflns_theta_full 27.53
_diffrn_reflns_theta_max 27.53
_diffrn_reflns_theta_min 2.20
_diffrn_standards_number 0
_exptl_absorpt_coefficient_mu 2.755
_exptl_absorpt_correction_T_max 0.726
_exptl_absorpt_correction_T_min 0.542
_exptl_absorpt_correction_type multi-scan
_exptl_absorpt_process_details 'SADABS (Sheldrick, 1996)'
_exptl_crystal_colour orange
_exptl_crystal_density_diffrn 1.476
_exptl_crystal_density_method none
_exptl_crystal_description cube
_exptl_crystal_F_000 428
_exptl_crystal_size_max 0.25
_exptl_crystal_size_mid 0.25
_exptl_crystal_size_min 0.25
_refine_diff_density_max 1.428
_refine_diff_density_min -1.457
_refine_diff_density_rms 0.123
_refine_ls_extinction_method none
_refine_ls_goodness_of_fit_ref 1.100
_refine_ls_hydrogen_treatment mixed
_refine_ls_matrix_type full
_refine_ls_number_parameters 187
_refine_ls_number_reflns 4201
_refine_ls_number_restraints 0
_refine_ls_restrained_S_all 1.100
_refine_ls_R_factor_all 0.0483
_refine_ls_R_factor_gt 0.0392
_refine_ls_shift/su_max 0.000
_refine_ls_shift/su_mean 0.000
_refine_ls_structure_factor_coef Fsqd
_refine_ls_weighting_details 'calc w=1/[\s^2^(Fo^2^)+(0.0581P)^2^+2.1044P] where P=(Fo^2^+2Fc^2^)/3'
_refine_ls_weighting_scheme calc
_refine_ls_wR_factor_gt 0.1172
_refine_ls_wR_factor_ref 0.1211
_reflns_number_gt 3440
_reflns_number_total 4201
_reflns_threshold_expression >2sigma(I)
_cod_data_source_file b311799e.txt
_cod_data_source_block cranksad
_cod_depositor_comments
;
The following automatic conversions were performed:
'_symmetry_cell_setting' value 'Triclinic' changed to 'triclinic'
according to '/home/saulius/struct/CIF-dictionaries/cif_core.dic'
dictionary named 'cif_core.dic' version 2.4.1 from 2010-06-29.

Automatic conversion script
Id: cif_fix_enum 1527 2010-12-29 10:47:43Z saulius 
;
_cod_original_sg_symbol_H-M P-1
_cod_original_formula_sum 'C36 H66 Br2 P2 Pd1'
_cod_database_code 7013680

loop_
_symmetry_equiv_pos_as_xyz
'x, y, z'
'-x, -y, -z'

loop_
_atom_site_label
_atom_site_type_symbol
_atom_site_fract_x
_atom_site_fract_y
_atom_site_fract_z
_atom_site_U_iso_or_equiv
_atom_site_adp_type
_atom_site_occupancy
_atom_site_symmetry_multiplicity
_atom_site_calc_flag
_atom_site_refinement_flags
_atom_site_disorder_assembly
_atom_site_disorder_group
Pd1 Pd 0.5000 0.5000 0.0000 0.01370(12) Uani 1 2 d S . .
Br1 Br 0.34713(5) 0.42560(6) 0.10596(5) 0.03287(15) Uani 1 1 d . . .
P1 P 0.70520(11) 0.53311(10) 0.20813(11) 0.0150(2) Uani 1 1 d . . .
C1 C 0.8739(4) 0.6386(4) 0.2310(5) 0.0180(8) Uani 1 1 d . . .
H1A H 0.8745 0.6041 0.1303 0.022 Uiso 1 1 calc R . .
C2 C 0.8723(5) 0.8012(4) 0.2800(5) 0.0236(9) Uani 1 1 d . . .
H2A H 0.7799 0.8148 0.2183 0.028 Uiso 1 1 calc R . .
H2B H 0.8794 0.8446 0.3826 0.028 Uiso 1 1 calc R . .
C3 C 0.9981(5) 0.8772(5) 0.2676(6) 0.0346(11) Uani 1 1 d . . .
H3A H 0.9979 0.9824 0.3041 0.042 Uiso 1 1 calc R . .
H3B H 0.9853 0.8403 0.1635 0.042 Uiso 1 1 calc R . .
C4 C 1.1429(5) 0.8532(5) 0.3543(6) 0.0357(12) Uani 1 1 d . . .
H4A H 1.2212 0.8974 0.3374 0.043 Uiso 1 1 calc R . .
H4B H 1.1618 0.9010 0.4600 0.043 Uiso 1 1 calc R . .
C5 C 1.1429(5) 0.6934(5) 0.3093(6) 0.0314(10) Uani 1 1 d . . .
H5A H 1.2359 0.6806 0.3710 0.038 Uiso 1 1 calc R . .
H5B H 1.1350 0.6481 0.2065 0.038 Uiso 1 1 calc R . .
C6 C 1.0188(4) 0.6170(5) 0.3237(5) 0.0243(9) Uani 1 1 d . . .
H6A H 1.0298 0.6568 0.4274 0.029 Uiso 1 1 calc R . .
H6B H 1.0207 0.5122 0.2904 0.029 Uiso 1 1 calc R . .
C7 C 0.7555(4) 0.3569(4) 0.1966(4) 0.0175(8) Uani 1 1 d . . .
H7A H 0.8498 0.3786 0.2799 0.021 Uiso 1 1 calc R . .
C8 C 0.6484(5) 0.2584(4) 0.2110(5) 0.0241(9) Uani 1 1 d . . .
H8A H 0.5527 0.2361 0.1314 0.029 Uiso 1 1 calc R . .
H8B H 0.6374 0.3089 0.3054 0.029 Uiso 1 1 calc R . .
C9 C 0.7009(5) 0.1168(5) 0.2031(5) 0.0285(10) Uani 1 1 d . . .
H9A H 0.7930 0.1385 0.2871 0.034 Uiso 1 1 calc R . .
H9B H 0.6285 0.0532 0.2096 0.034 Uiso 1 1 calc R . .
C10 C 0.7235(5) 0.0385(5) 0.0613(5) 0.0286(10) Uani 1 1 d . . .
H10A H 0.6299 0.0105 -0.0225 0.034 Uiso 1 1 calc R . .
H10B H 0.7598 -0.0509 0.0597 0.034 Uiso 1 1 calc R . .
C11 C 0.8319(5) 0.1355(5) 0.0463(5) 0.0285(10) Uani 1 1 d . . .
H11A H 0.9279 0.1567 0.1253 0.034 Uiso 1 1 calc R . .
H11B H 0.8421 0.0845 -0.0485 0.034 Uiso 1 1 calc R . .
C12 C 0.7816(5) 0.2773(4) 0.0550(5) 0.0237(9) Uani 1 1 d . . .
H12A H 0.6908 0.2565 -0.0302 0.028 Uiso 1 1 calc R . .
H12B H 0.8557 0.3408 0.0505 0.028 Uiso 1 1 calc R . .
C13 C 0.6729(4) 0.6093(4) 0.3797(4) 0.0175(8) Uani 1 1 d . . .
H13A H 0.5977 0.5337 0.3690 0.021 Uiso 1 1 calc R . .
C14 C 0.6051(5) 0.7452(4) 0.4021(5) 0.0230(9) Uani 1 1 d . . .
H14A H 0.6767 0.8277 0.4217 0.028 Uiso 1 1 calc R . .
H14B H 0.5206 0.7279 0.3124 0.028 Uiso 1 1 calc R . .
C15 C 0.5573(5) 0.7814(5) 0.5311(5) 0.0286(10) Uani 1 1 d . . .
H15A H 0.5197 0.8727 0.5490 0.034 Uiso 1 1 calc R . .
H15B H 0.4774 0.7035 0.5056 0.034 Uiso 1 1 calc R . .
C16 C 0.6795(5) 0.7980(5) 0.6696(5) 0.0278(10) Uani 1 1 d . . .
H16A H 0.6413 0.8127 0.7472 0.033 Uiso 1 1 calc R . .
H16B H 0.7533 0.8847 0.7033 0.033 Uiso 1 1 calc R . .
C17 C 0.7495(5) 0.6652(5) 0.6445(5) 0.0276(9) Uani 1 1 d . . .
H17A H 0.6786 0.5806 0.6218 0.033 Uiso 1 1 calc R . .
H17B H 0.8327 0.6818 0.7349 0.033 Uiso 1 1 calc R . .
C18 C 0.8012(5) 0.6329(5) 0.5192(4) 0.0225(9) Uani 1 1 d . . .
H18A H 0.8445 0.5450 0.5035 0.027 Uiso 1 1 calc R . .
H18B H 0.8763 0.7149 0.5437 0.027 Uiso 1 1 calc R . .

loop_
_atom_site_aniso_label
_atom_site_aniso_U_11
_atom_site_aniso_U_22
_atom_site_aniso_U_33
_atom_site_aniso_U_23
_atom_site_aniso_U_13
_atom_site_aniso_U_12
Pd1 0.0122(2) 0.0172(2) 0.0110(2) 0.00637(15) 0.00326(15) 0.00231(15)
Br1 0.0268(3) 0.0474(3) 0.0268(3) 0.0198(2) 0.0086(2) 0.0034(2)
P1 0.0140(5) 0.0164(4) 0.0131(5) 0.0066(4) 0.0029(4) 0.0020(4)
C1 0.0144(18) 0.0200(19) 0.020(2) 0.0109(16) 0.0042(16) 0.0033(15)
C2 0.020(2) 0.021(2) 0.032(2) 0.0134(18) 0.0089(18) 0.0037(16)
C3 0.028(3) 0.030(2) 0.055(3) 0.027(2) 0.016(2) 0.0054(19)
C4 0.018(2) 0.034(3) 0.053(3) 0.022(2) 0.008(2) -0.0021(19)
C5 0.014(2) 0.036(3) 0.046(3) 0.023(2) 0.008(2) 0.0048(18)
C6 0.015(2) 0.027(2) 0.028(2) 0.0163(18) 0.0008(17) 0.0033(16)
C7 0.0192(19) 0.0159(17) 0.0157(19) 0.0072(15) 0.0039(16) 0.0030(15)
C8 0.027(2) 0.0198(19) 0.030(2) 0.0132(18) 0.0136(19) 0.0063(17)
C9 0.033(3) 0.021(2) 0.034(3) 0.0158(19) 0.010(2) 0.0058(18)
C10 0.030(2) 0.0157(19) 0.031(2) 0.0070(17) 0.005(2) 0.0028(17)
C11 0.031(2) 0.022(2) 0.029(2) 0.0060(18) 0.012(2) 0.0062(18)
C12 0.031(2) 0.0187(19) 0.022(2) 0.0067(16) 0.0120(18) 0.0047(17)
C13 0.0174(19) 0.0196(18) 0.0145(19) 0.0073(15) 0.0049(15) 0.0032(15)
C14 0.023(2) 0.022(2) 0.022(2) 0.0072(16) 0.0072(17) 0.0074(16)
C15 0.026(2) 0.031(2) 0.026(2) 0.0066(18) 0.0123(19) 0.0084(19)
C16 0.030(2) 0.029(2) 0.020(2) 0.0041(17) 0.0125(19) 0.0005(18)
C17 0.031(2) 0.033(2) 0.017(2) 0.0101(18) 0.0068(18) 0.0028(19)
C18 0.023(2) 0.028(2) 0.014(2) 0.0086(16) 0.0043(17) 0.0052(17)

loop_
_atom_type_symbol
_atom_type_description
_atom_type_scat_dispersion_real
_atom_type_scat_dispersion_imag
_atom_type_scat_source
C C 0.0033 0.0016 'International Tables Vol C Tables 4.2.6.8 and 6.1.1.4'
H H 0.0000 0.0000 'International Tables Vol C Tables 4.2.6.8 and 6.1.1.4'
P P 0.1023 0.0942 'International Tables Vol C Tables 4.2.6.8 and 6.1.1.4'
Br Br -0.2901 2.4595 'International Tables Vol C Tables 4.2.6.8 and 6.1.1.4'
Pd Pd -0.9988 1.0072 'International Tables Vol C Tables 4.2.6.8 and 6.1.1.4'

loop_
_geom_angle_atom_site_label_1
_geom_angle_atom_site_label_2
_geom_angle_atom_site_label_3
_geom_angle
_geom_angle_site_symmetry_1
_geom_angle_site_symmetry_3
_geom_angle_publ_flag
P1 Pd1 P1 180.00(5) 2_665 . ?
P1 Pd1 Br1 89.15(3) 2_665 2_665 ?
P1 Pd1 Br1 90.85(3) . 2_665 ?
P1 Pd1 Br1 90.85(3) 2_665 . ?
P1 Pd1 Br1 89.15(3) . . ?
Br1 Pd1 Br1 180.0 2_665 . ?
C13 P1 C7 104.22(18) . . ?
C13 P1 C1 109.53(19) . . ?
C7 P1 C1 102.91(18) . . ?
C13 P1 Pd1 113.10(13) . . ?
C7 P1 Pd1 110.69(13) . . ?
C1 P1 Pd1 115.34(13) . . ?
C6 C1 C2 109.7(3) . . ?
C6 C1 P1 117.9(3) . . ?
C2 C1 P1 112.9(3) . . ?
C3 C2 C1 110.5(4) . . ?
C2 C3 C4 111.8(4) . . ?
C5 C4 C3 110.7(4) . . ?
C4 C5 C6 112.1(4) . . ?
C5 C6 C1 109.8(4) . . ?
C8 C7 C12 110.4(3) . . ?
C8 C7 P1 114.7(3) . . ?
C12 C7 P1 110.4(3) . . ?
C7 C8 C9 110.8(4) . . ?
C10 C9 C8 110.9(4) . . ?
C9 C10 C11 110.7(4) . . ?
C12 C11 C10 110.5(4) . . ?
C11 C12 C7 111.7(4) . . ?
C18 C13 C14 110.4(3) . . ?
C18 C13 P1 116.0(3) . . ?
C14 C13 P1 114.4(3) . . ?
C15 C14 C13 109.6(4) . . ?
C16 C15 C14 112.5(4) . . ?
C15 C16 C17 111.3(4) . . ?
C16 C17 C18 111.2(4) . . ?
C17 C18 C13 109.5(3) . . ?

loop_
_geom_bond_atom_site_label_1
_geom_bond_atom_site_label_2
_geom_bond_distance
_geom_bond_site_symmetry_2
_geom_bond_publ_flag
Pd1 P1 2.3631(10) 2_665 ?
Pd1 P1 2.3631(10) . ?
Pd1 Br1 2.4363(5) 2_665 ?
Pd1 Br1 2.4363(5) . ?
P1 C13 1.845(4) . ?
P1 C7 1.852(4) . ?
P1 C1 1.854(4) . ?
C1 C6 1.535(5) . ?
C1 C2 1.536(5) . ?
C2 C3 1.521(6) . ?
C3 C4 1.521(7) . ?
C4 C5 1.509(7) . ?
C5 C6 1.521(6) . ?
C7 C8 1.524(6) . ?
C7 C12 1.538(6) . ?
C8 C9 1.535(6) . ?
C9 C10 1.519(7) . ?
C10 C11 1.528(7) . ?
C11 C12 1.527(6) . ?
C13 C18 1.532(5) . ?
C13 C14 1.536(5) . ?
C14 C15 1.529(6) . ?
C15 C16 1.515(7) . ?
C16 C17 1.521(6) . ?
C17 C18 1.523(6) . ?
